data_4064545
loop_
_publ_author_name
'Tauchert, Michael E.'
'Warth, Daniel C. M.'
'Braun, Sebastian M.'
'Gruber, Irene'
'Ziesak, Alexandra'
'Rominger, Frank'
'Hofmann, Peter'

_publ_section_title
;
 Highly Efficient Nickel-Catalyzed 2-Methyl-3-butenenitrile Isomerization:
 Applications and Mechanistic Studies Employing the TTP Ligand Family
;
_journal_issue 10
_journal_name_full Organometallics
_journal_page_first 2790
_journal_paper_doi 10.1021/om200164f
_journal_volume 30
_journal_year 2011
_chemical_formula_sum 'C51 H47 Cl Ni P2'
_chemical_formula_weight 815.99
_chemical_name_common '(Rucaphos)Ni(C4H7)Cl, 25 in manuscript'
_chemical_name_systematic
; 
 ? 
;
_space_group_IT_number 2
_symmetry_cell_setting triclinic
_symmetry_space_group_name_Hall '-P 1'
_symmetry_space_group_name_H-M 'P -1'
_atom_sites_solution_hydrogens geom
_atom_sites_solution_primary direct
_atom_sites_solution_secondary difmap
_audit_creation_method SHELXL-97
_cell_angle_alpha 76.469(2)
_cell_angle_beta 87.728(2)
_cell_angle_gamma 89.092(2)
_cell_formula_units_Z 2
_cell_length_a 10.0032(1)
_cell_length_b 11.0104(4)
_cell_length_c 19.3264(6)
_cell_measurement_temperature 200(2)
_cell_volume 2067.84(10)
_computing_cell_refinement 'Bruker SAINT'
_computing_data_collection 'Bruker SMART'
_computing_data_reduction 'Bruker SAINT'
_computing_molecular_graphics 'Bruker SHELXTL'
_computing_publication_material 'Bruker SHELXTL'
_computing_structure_refinement 'SHELXL-97 (Sheldrick, 2008)'
_computing_structure_solution 'SHELXS-97 (Sheldrick, 2008)'
_diffrn_ambient_temperature 200(2)
_diffrn_measured_fraction_theta_full 0.998
_diffrn_measured_fraction_theta_max 0.998
_diffrn_measurement_device_type 'Bruker SMART CCD'
_diffrn_measurement_method '\w scans'
_diffrn_radiation_monochromator graphite
_diffrn_radiation_source 'fine-focus sealed tube'
_diffrn_radiation_type MoK\a
_diffrn_radiation_wavelength 0.71073
_diffrn_reflns_av_R_equivalents 0.1252
_diffrn_reflns_av_sigmaI/netI 0.1873
_diffrn_reflns_limit_h_max 10
_diffrn_reflns_limit_h_min -10
_diffrn_reflns_limit_k_max 11
_diffrn_reflns_limit_k_min -11
_diffrn_reflns_limit_l_max 19
_diffrn_reflns_limit_l_min -19
_diffrn_reflns_number 10881
_diffrn_reflns_theta_full 21.49
_diffrn_reflns_theta_max 21.49
_diffrn_reflns_theta_min 1.08
_exptl_absorpt_coefficient_mu 0.646
_exptl_absorpt_correction_T_max 0.9872
_exptl_absorpt_correction_T_min 0.9149
_exptl_absorpt_correction_type multi-scan
_exptl_absorpt_process_details
;
Sheldrick, G. M. (2008). <i>SADABS</i>. University of G\"ottingen, Germany.
;
_exptl_crystal_colour colorless
_exptl_crystal_density_diffrn 1.311
_exptl_crystal_density_method 'not measured'
_exptl_crystal_description polyhedron
_exptl_crystal_F_000 856
_exptl_crystal_size_max 0.14
_exptl_crystal_size_mid 0.08
_exptl_crystal_size_min 0.02
_refine_diff_density_max 0.323
_refine_diff_density_min -0.326
_refine_diff_density_rms 0.077
_refine_ls_extinction_method none
_refine_ls_goodness_of_fit_ref 0.969
_refine_ls_hydrogen_treatment mixed
_refine_ls_matrix_type full
_refine_ls_number_parameters 514
_refine_ls_number_reflns 4754
_refine_ls_number_restraints 7
_refine_ls_restrained_S_all 0.968
_refine_ls_R_factor_all 0.1505
_refine_ls_R_factor_gt 0.0599
_refine_ls_shift/su_max 0.000
_refine_ls_shift/su_mean 0.000
_refine_ls_structure_factor_coef Fsqd
_refine_ls_weighting_details 'calc w=1/[\s^2^(Fo^2^)+(0.0201P)^2^+0.0000P] where P=(Fo^2^+2Fc^2^)/3'
_refine_ls_weighting_scheme calc
_refine_ls_wR_factor_gt 0.0970
_refine_ls_wR_factor_ref 0.1252
_reflns_number_gt 2456
_reflns_number_total 4754
_reflns_threshold_expression >2sigma(I)
_cod_data_source_file om200164f_si_002.cif
_cod_data_source_block mta13
_cod_depositor_comments
;
The following automatic conversions were performed:

'_symmetry_cell_setting' value 'Triclinic' changed to 'triclinic'
according to /home/saulius/struct/CIF-dictionaries/cif_core.dic
dictionary named 'cif_core.dic' version 2.4.1 from 2010-06-29.

Automatic conversion script
Id: cif_fix_values 1715 2011-07-08 13:25:40Z adriana 
;
_cod_original_sg_symbol_H-M P-1
_cod_database_code 4064545

loop_
_symmetry_equiv_pos_as_xyz
'x, y, z'
'-x, -y, -z'

loop_
_atom_site_label
_atom_site_type_symbol
_atom_site_fract_x
_atom_site_fract_y
_atom_site_fract_z
_atom_site_U_iso_or_equiv
_atom_site_adp_type
_atom_site_occupancy
_atom_site_symmetry_multiplicity
_atom_site_calc_flag
_atom_site_refinement_flags
Ni1 Ni 0.11536(9) 0.05205(8) 0.20949(6) 0.0302(3) Uani 1 1 d .
Cl1 Cl 0.32167(18) 0.12792(18) 0.22009(11) 0.0450(6) Uani 1 1 d .
P1 P 0.04814(19) 0.23462(17) 0.12341(11) 0.0297(6) Uani 1 1 d .
P2 P 0.04484(19) 0.05031(17) 0.32170(11) 0.0276(6) Uani 1 1 d .
C1 C 0.1160(6) 0.3812(6) 0.1387(4) 0.0220(19) Uani 1 1 d .
C2 C 0.2030(7) 0.4595(6) 0.0892(4) 0.028(2) Uani 1 1 d .
H2 H 0.2201 0.4428 0.0436 0.033 Uiso 1 1 calc R
C3 C 0.2637(7) 0.5602(6) 0.1060(5) 0.033(2) Uani 1 1 d .
H3 H 0.3195 0.6133 0.0712 0.040 Uiso 1 1 calc R
C4 C 0.2445(7) 0.5850(7) 0.1725(5) 0.038(2) Uani 1 1 d .
H4 H 0.2891 0.6530 0.1837 0.046 Uiso 1 1 calc R
C5 C 0.2513(7) 0.3654(7) 0.4016(4) 0.033(2) Uani 1 1 d .
H5 H 0.2959 0.4309 0.4156 0.039 Uiso 1 1 calc R
C6 C 0.2721(7) 0.2404(7) 0.4357(4) 0.032(2) Uani 1 1 d .
H6 H 0.3311 0.2209 0.4741 0.038 Uiso 1 1 calc R
C7 C 0.2098(7) 0.1444(7) 0.4153(4) 0.027(2) Uani 1 1 d .
H7 H 0.2279 0.0605 0.4392 0.033 Uiso 1 1 calc R
C8 C 0.1198(7) 0.1692(6) 0.3596(4) 0.026(2) Uani 1 1 d .
C9 C 0.0032(7) 0.3388(6) 0.2656(4) 0.029(2) Uani 1 1 d .
H9 H -0.0432 0.2682 0.2523 0.034 Uiso 1 1 calc R
C10 C 0.1318(7) 0.5187(6) 0.2999(4) 0.034(2) Uani 1 1 d .
H10 H 0.1854 0.5859 0.3123 0.040 Uiso 1 1 calc R
C11 C -0.0217(7) 0.5404(6) 0.3088(4) 0.042(2) Uani 1 1 d .
H11A H -0.0450 0.5427 0.3588 0.051 Uiso 1 1 calc R
H11B H -0.0478 0.6215 0.2777 0.051 Uiso 1 1 calc R
C12 C -0.0981(7) 0.4326(6) 0.2885(4) 0.036(2) Uani 1 1 d .
H12A H -0.1576 0.4675 0.2488 0.043 Uiso 1 1 calc R
H12B H -0.1543 0.3885 0.3298 0.043 Uiso 1 1 calc R
C17 C 0.0943(7) 0.4112(6) 0.2043(4) 0.027(2) Uani 1 1 d .
C18 C 0.1589(7) 0.5094(7) 0.2233(4) 0.033(2) Uani 1 1 d .
C19 C 0.0963(7) 0.2929(7) 0.3267(4) 0.0231(19) Uani 1 1 d .
C20 C 0.1626(7) 0.3902(6) 0.3465(4) 0.027(2) Uani 1 1 d .
C21 C -0.1304(7) 0.2697(7) 0.1092(4) 0.026(2) Uani 1 1 d .
C22 C -0.2169(9) 0.1745(8) 0.1006(4) 0.055(3) Uani 1 1 d .
H22 H -0.1804 0.0943 0.1006 0.066 Uiso 1 1 calc R
C23 C -0.3520(10) 0.1941(9) 0.0923(5) 0.072(4) Uani 1 1 d .
H23 H -0.4077 0.1289 0.0858 0.086 Uiso 1 1 calc R
C24 C -0.4051(8) 0.3087(11) 0.0936(5) 0.069(3) Uani 1 1 d .
H24 H -0.4986 0.3226 0.0888 0.083 Uiso 1 1 calc R
C25 C -0.3246(9) 0.4046(8) 0.1018(4) 0.054(3) Uani 1 1 d .
H25 H -0.3621 0.4840 0.1028 0.064 Uiso 1 1 calc R
C26 C -0.1874(8) 0.3834(7) 0.1085(4) 0.037(2) Uani 1 1 d .
H26 H -0.1318 0.4502 0.1128 0.045 Uiso 1 1 calc R
C31 C 0.1151(8) 0.2387(6) 0.0323(4) 0.031(2) Uani 1 1 d .
C32 C 0.2485(8) 0.2073(7) 0.0251(5) 0.044(2) Uani 1 1 d .
H32 H 0.3011 0.1838 0.0660 0.053 Uiso 1 1 calc R
C33 C 0.3066(9) 0.2101(8) -0.0430(6) 0.068(3) Uani 1 1 d .
H33 H 0.3988 0.1904 -0.0478 0.081 Uiso 1 1 calc R
C34 C 0.2303(11) 0.2413(8) -0.1032(5) 0.064(3) Uani 1 1 d .
H34 H 0.2686 0.2396 -0.1487 0.077 Uiso 1 1 calc R
C35 C 0.0990(11) 0.2747(7) -0.0958(5) 0.055(3) Uani 1 1 d .
H35 H 0.0474 0.3000 -0.1370 0.066 Uiso 1 1 calc R
C36 C 0.0387(8) 0.2721(6) -0.0281(5) 0.039(2) Uani 1 1 d .
H36 H -0.0533 0.2929 -0.0238 0.047 Uiso 1 1 calc R
C41 C -0.1341(7) 0.0674(6) 0.3437(5) 0.028(2) Uani 1 1 d .
C42 C -0.2274(8) 0.0685(6) 0.2914(4) 0.037(2) Uani 1 1 d .
H42 H -0.1979 0.0576 0.2459 0.044 Uiso 1 1 calc R
C43 C -0.3639(8) 0.0853(7) 0.3058(5) 0.046(2) Uani 1 1 d .
H43 H -0.4272 0.0858 0.2704 0.055 Uiso 1 1 calc R
C44 C -0.4052(9) 0.1010(7) 0.3715(6) 0.053(3) Uani 1 1 d .
H44 H -0.4979 0.1115 0.3814 0.064 Uiso 1 1 calc R
C45 C -0.3156(9) 0.1020(7) 0.4235(5) 0.045(2) Uani 1 1 d .
H45 H -0.3459 0.1123 0.4690 0.054 Uiso 1 1 calc R
C46 C -0.1799(8) 0.0879(6) 0.4085(4) 0.036(2) Uani 1 1 d .
H46 H -0.1173 0.0923 0.4435 0.043 Uiso 1 1 calc R
C51 C 0.0940(7) -0.0994(6) 0.3808(4) 0.025(2) Uani 1 1 d .
C52 C 0.2262(7) -0.1393(7) 0.3756(4) 0.039(2) Uani 1 1 d .
H52 H 0.2890 -0.0884 0.3440 0.047 Uiso 1 1 calc R
C53 C 0.2652(8) -0.2543(7) 0.4169(4) 0.044(2) Uani 1 1 d .
H53 H 0.3551 -0.2822 0.4135 0.053 Uiso 1 1 calc R
C54 C 0.1745(9) -0.3279(7) 0.4626(4) 0.047(3) Uani 1 1 d .
H54 H 0.2022 -0.4065 0.4904 0.057 Uiso 1 1 calc R
C55 C 0.0443(8) -0.2892(7) 0.4686(4) 0.042(2) Uani 1 1 d .
H55 H -0.0170 -0.3403 0.5011 0.050 Uiso 1 1 calc R
C56 C 0.0020(7) -0.1751(6) 0.4270(4) 0.034(2) Uani 1 1 d .
H56 H -0.0886 -0.1491 0.4300 0.041 Uiso 1 1 calc R
C61 C -0.0097(9) -0.0924(7) 0.2110(5) 0.040(2) Uani 1 1 d D
H61A H -0.060(5) -0.131(6) 0.262(3) 0.08(3) Uiso 1 1 d D
H61B H -0.076(4) -0.078(6) 0.167(3) 0.06(3) Uiso 1 1 d D
C62 C 0.1208(9) -0.1252(7) 0.2007(5) 0.043(3) Uani 1 1 d D
H62 H 0.171(6) -0.190(5) 0.244(3) 0.05(2) Uiso 1 1 d D
C63 C 0.1879(9) -0.0655(7) 0.1381(5) 0.050(3) Uani 1 1 d D
H63 H 0.138(8) -0.031(7) 0.088(3) 0.11(4) Uiso 1 1 d D
C64 C 0.3390(9) -0.0856(7) 0.1230(5) 0.077(3) Uani 1 1 d .
H64A H 0.3802 -0.1304 0.1670 0.116 Uiso 1 1 calc R
H64B H 0.3824 -0.0045 0.1056 0.116 Uiso 1 1 calc R
H64C H 0.3501 -0.1348 0.0869 0.116 Uiso 1 1 calc R
C70 C 0.4761(9) 0.5748(9) 0.7194(5) 0.087(4) Uani 1 1 d .
H70A H 0.3960 0.6258 0.7229 0.130 Uiso 1 1 calc R
H70B H 0.5440 0.6257 0.6883 0.130 Uiso 1 1 calc R
H70C H 0.5114 0.5436 0.7669 0.130 Uiso 1 1 calc R
C71 C 0.4401(8) 0.4650(9) 0.6887(6) 0.054(3) Uani 1 1 d .
C72 C 0.4445(9) 0.3467(10) 0.7298(5) 0.066(3) Uani 1 1 d .
H72 H 0.4739 0.3332 0.7771 0.080 Uiso 1 1 calc R
C73 C 0.4077(9) 0.2472(10) 0.7047(6) 0.077(3) Uani 1 1 d .
H73 H 0.4113 0.1652 0.7342 0.092 Uiso 1 1 calc R
C74 C 0.3646(9) 0.2664(10) 0.6355(6) 0.065(3) Uani 1 1 d .
H74 H 0.3371 0.1980 0.6174 0.079 Uiso 1 1 calc R
C75 C 0.3625(9) 0.3835(10) 0.5945(5) 0.065(3) Uani 1 1 d .
H75 H 0.3350 0.3969 0.5468 0.078 Uiso 1 1 calc R
C76 C 0.3994(9) 0.4842(10) 0.6202(6) 0.065(3) Uani 1 1 d .
H76 H 0.3966 0.5663 0.5907 0.078 Uiso 1 1 calc R

loop_
_atom_site_aniso_label
_atom_site_aniso_U_11
_atom_site_aniso_U_22
_atom_site_aniso_U_33
_atom_site_aniso_U_23
_atom_site_aniso_U_13
_atom_site_aniso_U_12
Ni1 0.0310(6) 0.0283(6) 0.0301(7) -0.0046(5) -0.0012(5) 0.0010(5)
Cl1 0.0297(13) 0.0622(14) 0.0396(15) -0.0040(12) -0.0038(11) -0.0093(11)
P1 0.0296(13) 0.0290(13) 0.0284(15) -0.0015(11) -0.0039(11) -0.0047(10)
P2 0.0232(12) 0.0269(12) 0.0294(15) 0.0001(11) -0.0012(10) -0.0007(10)
C1 0.021(5) 0.020(4) 0.025(5) -0.004(4) -0.012(4) 0.002(4)
C2 0.038(5) 0.030(5) 0.015(5) -0.003(4) 0.002(4) 0.004(4)
C3 0.040(5) 0.025(5) 0.029(6) 0.003(5) -0.002(5) -0.014(4)
C4 0.033(5) 0.029(5) 0.049(7) 0.000(5) -0.011(5) -0.004(4)
C5 0.038(5) 0.039(5) 0.024(6) -0.011(4) 0.001(4) -0.008(4)
C6 0.027(5) 0.051(6) 0.021(5) -0.015(5) -0.013(4) 0.008(4)
C7 0.031(5) 0.029(5) 0.022(5) -0.006(4) 0.003(4) -0.005(4)
C8 0.026(5) 0.025(5) 0.023(5) 0.001(4) 0.006(4) 0.005(4)
C9 0.025(5) 0.019(4) 0.041(6) -0.005(4) -0.003(4) 0.000(4)
C10 0.034(5) 0.031(5) 0.035(6) -0.005(4) 0.008(4) -0.006(4)
C11 0.040(6) 0.038(5) 0.048(6) -0.011(5) 0.005(5) 0.005(4)
C12 0.041(5) 0.030(5) 0.037(6) -0.009(4) -0.002(4) 0.005(4)
C17 0.027(5) 0.022(5) 0.032(6) -0.005(5) -0.011(4) -0.003(4)
C18 0.027(5) 0.024(5) 0.043(6) 0.002(5) -0.009(5) -0.001(4)
C19 0.020(4) 0.030(5) 0.018(5) -0.003(4) 0.001(4) -0.007(4)
C20 0.024(5) 0.030(5) 0.025(6) -0.004(4) 0.008(4) -0.002(4)
C21 0.028(5) 0.028(5) 0.017(5) 0.003(4) 0.000(4) -0.005(4)
C22 0.058(7) 0.040(6) 0.057(7) 0.010(5) -0.022(6) -0.006(5)
C23 0.051(8) 0.066(7) 0.081(9) 0.025(6) -0.035(6) -0.026(6)
C24 0.020(6) 0.117(10) 0.052(8) 0.018(7) -0.008(5) -0.009(7)
C25 0.039(6) 0.071(7) 0.047(7) -0.006(5) -0.015(5) 0.013(5)
C26 0.032(6) 0.051(6) 0.031(6) -0.010(5) -0.006(4) -0.007(5)
C31 0.027(5) 0.020(4) 0.043(6) -0.003(4) 0.003(5) -0.007(4)
C32 0.042(6) 0.059(6) 0.029(6) -0.006(5) 0.003(5) -0.006(5)
C33 0.057(7) 0.086(8) 0.062(8) -0.021(7) 0.017(7) -0.014(6)
C34 0.087(9) 0.074(7) 0.038(8) -0.030(6) 0.021(7) -0.012(7)
C35 0.092(8) 0.057(6) 0.019(7) -0.008(5) -0.019(6) -0.011(6)
C36 0.057(6) 0.036(5) 0.028(6) -0.009(5) -0.019(5) 0.003(4)
C41 0.024(5) 0.025(5) 0.031(6) -0.002(4) 0.003(5) 0.000(4)
C42 0.040(6) 0.046(5) 0.027(6) -0.013(4) -0.007(5) 0.009(4)
C43 0.027(6) 0.063(6) 0.053(8) -0.020(5) -0.021(5) 0.010(5)
C44 0.034(6) 0.061(6) 0.060(8) -0.009(6) 0.009(6) 0.013(5)
C45 0.050(7) 0.048(6) 0.034(6) -0.006(5) 0.009(5) -0.001(5)
C46 0.026(6) 0.042(5) 0.039(7) -0.008(5) 0.002(5) 0.004(4)
C51 0.022(5) 0.028(5) 0.025(5) -0.009(4) -0.002(4) -0.006(4)
C52 0.026(5) 0.051(6) 0.033(6) 0.005(5) 0.002(4) 0.006(4)
C53 0.038(6) 0.050(6) 0.042(6) -0.008(5) -0.004(5) 0.019(5)
C54 0.064(7) 0.032(5) 0.043(7) -0.002(5) 0.002(5) 0.010(5)
C55 0.047(6) 0.034(5) 0.037(6) 0.004(5) 0.010(5) 0.002(5)
C56 0.036(5) 0.032(5) 0.033(6) -0.004(4) -0.009(4) 0.006(4)
C61 0.047(6) 0.020(5) 0.054(7) -0.007(5) -0.010(6) -0.004(5)
C62 0.056(7) 0.021(5) 0.047(7) -0.003(5) 0.030(6) -0.003(5)
C63 0.061(7) 0.029(5) 0.060(8) -0.016(5) 0.018(6) 0.002(5)
C64 0.096(8) 0.044(6) 0.086(9) -0.012(6) 0.041(7) 0.012(6)
C70 0.062(7) 0.132(10) 0.052(8) 0.005(7) 0.001(6) 0.021(7)
C71 0.038(6) 0.068(8) 0.069(9) -0.042(7) -0.006(6) 0.005(5)
C72 0.069(7) 0.069(7) 0.045(8) 0.021(7) -0.005(6) -0.018(6)
C73 0.069(8) 0.076(9) 0.077(10) -0.002(8) 0.007(7) -0.017(6)
C74 0.062(7) 0.080(9) 0.055(8) -0.017(7) -0.010(6) 0.014(6)
C75 0.068(7) 0.077(8) 0.055(8) -0.022(7) -0.030(6) 0.025(6)
C76 0.060(7) 0.089(9) 0.044(8) -0.012(7) -0.012(6) 0.033(6)

loop_
_atom_type_symbol
_atom_type_description
_atom_type_scat_dispersion_real
_atom_type_scat_dispersion_imag
_atom_type_scat_source
C C 0.0033 0.0016 'International Tables Vol C Tables 4.2.6.8 and 6.1.1.4'
H H 0.0000 0.0000 'International Tables Vol C Tables 4.2.6.8 and 6.1.1.4'
P P 0.1023 0.0942 'International Tables Vol C Tables 4.2.6.8 and 6.1.1.4'
Cl Cl 0.1484 0.1585 'International Tables Vol C Tables 4.2.6.8 and 6.1.1.4'
Ni Ni 0.3393 1.1124 'International Tables Vol C Tables 4.2.6.8 and 6.1.1.4'

loop_
_geom_angle_atom_site_label_1
_geom_angle_atom_site_label_2
_geom_angle_atom_site_label_3
_geom_angle
C62 Ni1 C61 39.7(3)
C62 Ni1 C63 38.2(3)
C61 Ni1 C63 67.8(3)
C62 Ni1 P2 107.2(2)
C61 Ni1 P2 89.0(3)
C63 Ni1 P2 144.3(2)
C62 Ni1 Cl1 112.7(3)
C61 Ni1 Cl1 151.2(2)
C63 Ni1 Cl1 93.9(2)
P2 Ni1 Cl1 94.97(8)
C62 Ni1 P1 128.4(3)
C61 Ni1 P1 110.6(2)
C63 Ni1 P1 100.0(3)
P2 Ni1 P1 113.83(8)
Cl1 Ni1 P1 93.82(7)
C21 P1 C31 102.5(4)
C21 P1 C1 103.9(3)
C31 P1 C1 101.4(3)
C21 P1 Ni1 120.2(2)
C31 P1 Ni1 113.2(2)
C1 P1 Ni1 113.3(2)
C8 P2 C41 101.9(3)
C8 P2 C51 104.6(3)
C41 P2 C51 104.4(3)
C8 P2 Ni1 114.8(2)
C41 P2 Ni1 120.6(3)
C51 P2 Ni1 109.0(2)
C17 C1 C2 116.7(6)
C17 C1 P1 120.1(5)
C2 C1 P1 122.8(6)
C3 C2 C1 121.0(7)
C3 C2 H2 119.5
C1 C2 H2 119.5
C4 C3 C2 121.1(7)
C4 C3 H3 119.5
C2 C3 H3 119.5
C3 C4 C18 119.8(8)
C3 C4 H4 120.1
C18 C4 H4 120.1
C20 C5 C6 117.3(7)
C20 C5 H5 121.4
C6 C5 H5 121.4
C7 C6 C5 122.0(7)
C7 C6 H6 119.0
C5 C6 H6 119.0
C6 C7 C8 120.8(7)
C6 C7 H7 119.6
C8 C7 H7 119.6
C19 C8 C7 117.4(7)
C19 C8 P2 117.5(6)
C7 C8 P2 124.8(5)
C19 C9 C17 104.6(5)
C19 C9 C12 107.6(6)
C17 C9 C12 108.5(5)
C19 C9 H9 111.9
C17 C9 H9 111.9
C12 C9 H9 111.9
C18 C10 C20 106.3(6)
C18 C10 C11 106.9(6)
C20 C10 C11 106.7(5)
C18 C10 H10 112.2
C20 C10 H10 112.2
C11 C10 H10 112.2
C12 C11 C10 109.2(6)
C12 C11 H11A 109.8
C10 C11 H11A 109.8
C12 C11 H11B 109.8
C10 C11 H11B 109.8
H11A C11 H11B 108.3
C11 C12 C9 110.1(6)
C11 C12 H12A 109.6
C9 C12 H12A 109.6
C11 C12 H12B 109.6
C9 C12 H12B 109.6
H12A C12 H12B 108.2
C1 C17 C18 123.1(7)
C1 C17 C9 125.2(7)
C18 C17 C9 111.5(7)
C17 C18 C4 118.2(8)
C17 C18 C10 114.9(7)
C4 C18 C10 126.8(8)
C8 C19 C20 121.5(7)
C8 C19 C9 125.5(7)
C20 C19 C9 113.0(6)
C5 C20 C19 120.9(7)
C5 C20 C10 125.6(7)
C19 C20 C10 113.4(7)
C26 C21 C22 116.7(7)
C26 C21 P1 123.7(6)
C22 C21 P1 119.6(6)
C23 C22 C21 122.2(8)
C23 C22 H22 118.9
C21 C22 H22 118.9
C24 C23 C22 119.0(9)
C24 C23 H23 120.5
C22 C23 H23 120.5
C23 C24 C25 120.8(9)
C23 C24 H24 119.6
C25 C24 H24 119.6
C24 C25 C26 119.1(8)
C24 C25 H25 120.4
C26 C25 H25 120.4
C21 C26 C25 122.1(7)
C21 C26 H26 118.9
C25 C26 H26 118.9
C32 C31 C36 119.4(8)
C32 C31 P1 117.1(7)
C36 C31 P1 123.5(7)
C31 C32 C33 120.1(8)
C31 C32 H32 120.0
C33 C32 H32 120.0
C34 C33 C32 120.7(9)
C34 C33 H33 119.7
C32 C33 H33 119.7
C35 C34 C33 118.9(9)
C35 C34 H34 120.6
C33 C34 H34 120.6
C34 C35 C36 121.4(8)
C34 C35 H35 119.3
C36 C35 H35 119.3
C31 C36 C35 119.5(8)
C31 C36 H36 120.2
C35 C36 H36 120.2
C46 C41 C42 118.3(7)
C46 C41 P2 122.5(6)
C42 C41 P2 119.1(7)
C41 C42 C43 120.4(8)
C41 C42 H42 119.8
C43 C42 H42 119.8
C44 C43 C42 119.3(8)
C44 C43 H43 120.3
C42 C43 H43 120.3
C43 C44 C45 121.5(8)
C43 C44 H44 119.2
C45 C44 H44 119.2
C44 C45 C46 119.0(8)
C44 C45 H45 120.5
C46 C45 H45 120.5
C41 C46 C45 121.5(8)
C41 C46 H46 119.3
C45 C46 H46 119.3
C52 C51 C56 120.0(6)
C52 C51 P2 117.9(5)
C56 C51 P2 122.1(5)
C53 C52 C51 119.4(7)
C53 C52 H52 120.3
C51 C52 H52 120.3
C54 C53 C52 120.3(7)
C54 C53 H53 119.9
C52 C53 H53 119.9
C53 C54 C55 120.8(7)
C53 C54 H54 119.6
C55 C54 H54 119.6
C54 C55 C56 120.0(7)
C54 C55 H55 120.0
C56 C55 H55 120.0
C55 C56 C51 119.4(7)
C55 C56 H56 120.3
C51 C56 H56 120.3
C62 C61 Ni1 68.8(5)
C62 C61 H61A 119(3)
Ni1 C61 H61A 115(4)
C62 C61 H61B 120(3)
Ni1 C61 H61B 115(3)
H61A C61 H61B 113(5)
C61 C62 C63 118.1(8)
C61 C62 Ni1 71.6(5)
C63 C62 Ni1 78.7(5)
C61 C62 H62 119(3)
C63 C62 H62 123(3)
Ni1 C62 H62 115(4)
C62 C63 C64 123.0(9)
C62 C63 Ni1 63.0(5)
C64 C63 Ni1 122.3(6)
C62 C63 H63 123(5)
C64 C63 H63 110(5)
Ni1 C63 H63 106(5)
C63 C64 H64A 109.5
C63 C64 H64B 109.5
H64A C64 H64B 109.5
C63 C64 H64C 109.5
H64A C64 H64C 109.5
H64B C64 H64C 109.5
C71 C70 H70A 109.5
C71 C70 H70B 109.5
H70A C70 H70B 109.5
C71 C70 H70C 109.5
H70A C70 H70C 109.5
H70B C70 H70C 109.5
C72 C71 C76 119.2(9)
C72 C71 C70 120.2(11)
C76 C71 C70 120.6(10)
C73 C72 C71 121.5(10)
C73 C72 H72 119.2
C71 C72 H72 119.2
C72 C73 C74 119.5(10)
C72 C73 H73 120.3
C74 C73 H73 120.3
C75 C74 C73 118.9(10)
C75 C74 H74 120.5
C73 C74 H74 120.5
C74 C75 C76 121.4(10)
C74 C75 H75 119.3
C76 C75 H75 119.3
C71 C76 C75 119.4(10)
C71 C76 H76 120.3
C75 C76 H76 120.3

loop_
_geom_bond_atom_site_label_1
_geom_bond_atom_site_label_2
_geom_bond_distance
Ni1 C62 1.998(8)
Ni1 C61 2.033(8)
Ni1 C63 2.198(9)
Ni1 P2 2.249(2)
Ni1 Cl1 2.273(2)
Ni1 P1 2.396(2)
P1 C21 1.839(7)
P1 C31 1.850(8)
P1 C1 1.851(7)
P2 C8 1.826(8)
P2 C41 1.841(7)
P2 C51 1.844(7)
C1 C17 1.390(9)
C1 C2 1.410(9)
C2 C3 1.381(9)
C2 H2 0.9500
C3 C4 1.380(10)
C3 H3 0.9500
C4 C18 1.402(9)
C4 H4 0.9500
C5 C20 1.388(9)
C5 C6 1.396(9)
C5 H5 0.9500
C6 C7 1.376(9)
C6 H6 0.9500
C7 C8 1.406(9)
C7 H7 0.9500
C8 C19 1.383(8)
C9 C19 1.520(9)
C9 C17 1.538(9)
C9 C12 1.561(9)
C9 H9 1.0000
C10 C18 1.520(10)
C10 C20 1.523(9)
C10 C11 1.559(9)
C10 H10 1.0000
C11 C12 1.555(9)
C11 H11A 0.9900
C11 H11B 0.9900
C12 H12A 0.9900
C12 H12B 0.9900
C17 C18 1.396(9)
C19 C20 1.403(9)
C21 C26 1.365(9)
C21 C22 1.413(9)
C22 C23 1.376(10)
C22 H22 0.9500
C23 C24 1.367(12)
C23 H23 0.9500
C24 C25 1.379(11)
C24 H24 0.9500
C25 C26 1.395(9)
C25 H25 0.9500
C26 H26 0.9500
C31 C32 1.383(9)
C31 C36 1.395(10)
C32 C33 1.412(11)
C32 H32 0.9500
C33 C34 1.388(11)
C33 H33 0.9500
C34 C35 1.369(11)
C34 H34 0.9500
C35 C36 1.412(10)
C35 H35 0.9500
C36 H36 0.9500
C41 C46 1.383(10)
C41 C42 1.400(9)
C42 C43 1.401(9)
C42 H42 0.9500
C43 C44 1.367(10)
C43 H43 0.9500
C44 C45 1.376(10)
C44 H44 0.9500
C45 C46 1.390(9)
C45 H45 0.9500
C46 H46 0.9500
C51 C52 1.394(9)
C51 C56 1.397(8)
C52 C53 1.389(9)
C52 H52 0.9500
C53 C54 1.373(9)
C53 H53 0.9500
C54 C55 1.373(9)
C54 H54 0.9500
C55 C56 1.393(9)
C55 H55 0.9500
C56 H56 0.9500
C61 C62 1.369(11)
C61 H61A 1.09(3)
C61 H61B 1.08(3)
C62 C63 1.387(11)
C62 H62 1.10(3)
C63 C64 1.551(10)
C63 H63 1.08(4)
C64 H64A 0.9800
C64 H64B 0.9800
C64 H64C 0.9800
C70 C71 1.519(11)
C70 H70A 0.9800
C70 H70B 0.9800
C70 H70C 0.9800
C71 C72 1.359(11)
C71 C76 1.368(11)
C72 C73 1.359(12)
C72 H72 0.9500
C73 C74 1.389(12)
C73 H73 0.9500
C74 C75 1.346(11)
C74 H74 0.9500
C75 C76 1.379(11)
C75 H75 0.9500
C76 H76 0.9500
